data_2223323
loop_
_publ_author_name
'Li, Wenkuan'
'Yin, Handong'
'Wen, Liyuan'
'Cui, Jichun'
'Wang, Daqi'

_publ_section_title
;
 3-Ethoxy-2-(1,3-thiazol-2-yl)isoindolin-1-one
;
_journal_coeditor_code BX2243
_journal_issue 10
_journal_name_full 'Acta Crystallographica Section E'
_journal_page_first o2594
_journal_paper_doi 10.1107/S1600536809038884
_journal_volume 65
_journal_year 2009
_chemical_formula_iupac 'C13 H12 N2 O2 S'
_chemical_formula_moiety 'C13 H12 N2 O2 S'
_chemical_formula_sum 'C13 H12 N2 O2 S'
_chemical_formula_weight 260.31
_chemical_name_systematic
;
3-Ethoxy-2-(1,3-thiazol-2-yl)isoindolin-1-one
;
_space_group_IT_number 14
_symmetry_cell_setting monoclinic
_symmetry_space_group_name_Hall '-P 2yn'
_symmetry_space_group_name_H-M 'P 1 21/n 1'
_atom_sites_solution_hydrogens geom
_atom_sites_solution_primary direct
_atom_sites_solution_secondary difmap
_audit_creation_method SHELXL-97
_cell_angle_alpha 90.00
_cell_angle_beta 98.7200(10)
_cell_angle_gamma 90.00
_cell_formula_units_Z 4
_cell_length_a 8.0933(11)
_cell_length_b 9.1406(14)
_cell_length_c 17.2077(19)
_cell_measurement_reflns_used 2091
_cell_measurement_temperature 298(2)
_cell_measurement_theta_max 26.614
_cell_measurement_theta_min 2.53
_cell_volume 1258.3(3)
_computing_cell_refinement 'SAINT (Siemens, 1996)'
_computing_data_collection 'SMART (Siemens, 1996)'
_computing_data_reduction 'SAINT (Siemens, 1996)'
_computing_molecular_graphics 'SHELXTL (Sheldrick, 2008)'
_computing_publication_material 'SHELXTL (Sheldrick, 2008)'
_computing_structure_refinement 'SHELXL97 (Sheldrick, 2008)'
_computing_structure_solution 'SHELXS97 (Sheldrick, 2008)'
_diffrn_ambient_temperature 298(2)
_diffrn_measured_fraction_theta_full 0.998
_diffrn_measured_fraction_theta_max 0.998
_diffrn_measurement_device_type 'Siemens SMART CCD area-detector'
_diffrn_measurement_method '\f and \w'
_diffrn_radiation_monochromator graphite
_diffrn_radiation_source 'fine-focus sealed tube'
_diffrn_radiation_type MoK\a
_diffrn_radiation_wavelength 0.71073
_diffrn_reflns_av_R_equivalents 0.0309
_diffrn_reflns_av_sigmaI/netI 0.0323
_diffrn_reflns_limit_h_max 9
_diffrn_reflns_limit_h_min -9
_diffrn_reflns_limit_k_max 8
_diffrn_reflns_limit_k_min -10
_diffrn_reflns_limit_l_max 18
_diffrn_reflns_limit_l_min -20
_diffrn_reflns_number 6305
_diffrn_reflns_theta_full 25.10
_diffrn_reflns_theta_max 25.10
_diffrn_reflns_theta_min 2.39
_exptl_absorpt_coefficient_mu 0.252
_exptl_absorpt_correction_T_max 0.8907
_exptl_absorpt_correction_T_min 0.8843
_exptl_absorpt_correction_type multi-scan
_exptl_absorpt_process_details '(SADABS; Sheldrick, 1996)'
_exptl_crystal_colour colourless
_exptl_crystal_density_diffrn 1.374
_exptl_crystal_density_method 'not measured'
_exptl_crystal_description block
_exptl_crystal_F_000 544
_exptl_crystal_size_max 0.50
_exptl_crystal_size_mid 0.49
_exptl_crystal_size_min 0.47
_refine_diff_density_max 0.195
_refine_diff_density_min -0.236
_refine_ls_extinction_method none
_refine_ls_goodness_of_fit_ref 1.041
_refine_ls_hydrogen_treatment constr
_refine_ls_matrix_type full
_refine_ls_number_parameters 164
_refine_ls_number_reflns 2236
_refine_ls_number_restraints 0
_refine_ls_restrained_S_all 1.041
_refine_ls_R_factor_all 0.0692
_refine_ls_R_factor_gt 0.0416
_refine_ls_shift/su_max 0.000
_refine_ls_shift/su_mean 0.000
_refine_ls_structure_factor_coef Fsqd
_refine_ls_weighting_details 'calc w=1/[\s^2^(Fo^2^)+(0.0456P)^2^+0.5551P] where P=(Fo^2^+2Fc^2^)/3'
_refine_ls_weighting_scheme calc
_refine_ls_wR_factor_gt 0.0964
_refine_ls_wR_factor_ref 0.1168
_reflns_number_gt 1554
_reflns_number_total 2236
_reflns_threshold_expression I>2\s(I)
_cod_data_source_file bx2243.cif
_cod_data_source_block I
_cod_original_sg_symbol_H-M 'P 21/n'
_cod_database_code 2223323
_cod_database_fobs_code 2223323

loop_
_symmetry_equiv_pos_as_xyz
'x, y, z'
'-x+1/2, y+1/2, -z+1/2'
'-x, -y, -z'
'x-1/2, -y-1/2, z-1/2'

loop_
_atom_site_type_symbol
_atom_site_label
_atom_site_fract_x
_atom_site_fract_y
_atom_site_fract_z
_atom_site_U_iso_or_equiv
_atom_site_adp_type
_atom_site_calc_flag
_atom_site_refinement_flags
_atom_site_occupancy
_atom_site_disorder_assembly
_atom_site_disorder_group
S S1 0.40181(10) 0.62694(9) 0.23706(4) 0.0734(3) Uani d . 1 . .
N N1 0.5832(2) 0.5184(2) 0.14152(12) 0.0558(6) Uani d . 1 . .
N N2 0.3056(2) 0.4365(2) 0.11652(11) 0.0482(5) Uani d . 1 . .
O O1 0.0910(2) 0.5044(2) 0.18270(11) 0.0663(5) Uani d . 1 . .
O O2 0.44903(19) 0.23876(18) 0.06204(9) 0.0515(4) Uani d . 1 . .
C C1 0.4324(3) 0.5174(3) 0.15857(14) 0.0479(6) Uani d . 1 . .
C C2 0.6825(3) 0.6082(3) 0.19276(15) 0.0603(7) Uani d . 1 . .
H H2 0.7953 0.6217 0.1899 0.072 Uiso calc R 1 . .
C C3 0.6079(4) 0.6747(4) 0.24650(17) 0.0713(8) Uani d . 1 . .
H H3 0.6608 0.7387 0.2843 0.086 Uiso calc R 1 . .
C C4 0.1397(3) 0.4400(3) 0.12897(15) 0.0517(6) Uani d . 1 . .
C C5 0.0457(3) 0.3538(3) 0.06545(14) 0.0491(6) Uani d . 1 . .
C C6 0.1552(3) 0.3004(3) 0.01772(14) 0.0484(6) Uani d . 1 . .
C C7 0.3314(3) 0.3506(3) 0.04657(13) 0.0463(6) Uani d . 1 . .
H H7 0.3668 0.4169 0.0075 0.056 Uiso calc R 1 . .
C C8 -0.1242(3) 0.3255(3) 0.04990(16) 0.0580(7) Uani d . 1 . .
H H8 -0.1971 0.3625 0.0819 0.070 Uiso calc R 1 . .
C C9 -0.1811(3) 0.2406(3) -0.01463(18) 0.0677(8) Uani d . 1 . .
H H9 -0.2947 0.2200 -0.0265 0.081 Uiso calc R 1 . .
C C10 -0.0725(4) 0.1850(3) -0.06238(18) 0.0689(8) Uani d . 1 . .
H H10 -0.1140 0.1277 -0.1056 0.083 Uiso calc R 1 . .
C C11 0.0976(3) 0.2142(3) -0.04631(16) 0.0605(7) Uani d . 1 . .
H H11 0.1708 0.1764 -0.0780 0.073 Uiso calc R 1 . .
C C12 0.4196(4) 0.1366(3) 0.12151(17) 0.0682(8) Uani d . 1 . .
H H12A 0.3049 0.1023 0.1115 0.082 Uiso calc R 1 . .
H H12B 0.4381 0.1833 0.1727 0.082 Uiso calc R 1 . .
C C13 0.5357(4) 0.0121(3) 0.12016(18) 0.0747(9) Uani d . 1 . .
H H13A 0.5135 -0.0360 0.0701 0.112 Uiso calc R 1 . .
H H13B 0.5203 -0.0559 0.1610 0.112 Uiso calc R 1 . .
H H13C 0.6488 0.0473 0.1286 0.112 Uiso calc R 1 . .

loop_
_atom_site_aniso_label
_atom_site_aniso_U_11
_atom_site_aniso_U_22
_atom_site_aniso_U_33
_atom_site_aniso_U_12
_atom_site_aniso_U_13
_atom_site_aniso_U_23
S1 0.0675(5) 0.0909(6) 0.0664(5) 0.0092(4) 0.0252(4) -0.0195(4)
N1 0.0455(12) 0.0655(14) 0.0595(13) 0.0005(10) 0.0185(10) -0.0066(11)
N2 0.0414(11) 0.0518(12) 0.0558(12) 0.0053(9) 0.0216(9) 0.0009(10)
O1 0.0562(11) 0.0790(13) 0.0707(12) 0.0133(10) 0.0320(9) -0.0043(10)
O2 0.0436(9) 0.0534(10) 0.0618(10) 0.0085(8) 0.0218(8) 0.0015(8)
C1 0.0495(14) 0.0485(14) 0.0489(13) 0.0101(11) 0.0179(11) 0.0071(11)
C2 0.0508(15) 0.0687(18) 0.0615(16) -0.0015(13) 0.0088(13) -0.0059(14)
C3 0.0709(19) 0.082(2) 0.0600(17) 0.0074(16) 0.0064(14) -0.0130(16)
C4 0.0445(14) 0.0542(15) 0.0612(15) 0.0114(12) 0.0237(12) 0.0133(13)
C5 0.0424(13) 0.0491(14) 0.0590(15) 0.0065(11) 0.0177(11) 0.0150(12)
C6 0.0435(14) 0.0473(14) 0.0570(15) 0.0023(11) 0.0164(11) 0.0109(12)
C7 0.0408(13) 0.0480(14) 0.0536(14) 0.0065(11) 0.0183(11) 0.0053(11)
C8 0.0441(15) 0.0623(17) 0.0712(18) 0.0083(13) 0.0200(13) 0.0185(15)
C9 0.0441(15) 0.076(2) 0.084(2) -0.0033(14) 0.0124(14) 0.0152(17)
C10 0.0607(18) 0.0698(19) 0.0747(19) -0.0109(15) 0.0059(14) -0.0009(16)
C11 0.0529(16) 0.0644(17) 0.0672(17) 0.0014(13) 0.0186(13) 0.0014(15)
C12 0.0670(18) 0.0639(18) 0.0779(19) 0.0119(14) 0.0242(15) 0.0180(15)
C13 0.078(2) 0.0633(19) 0.078(2) 0.0156(16) -0.0028(16) 0.0035(16)

loop_
_atom_type_symbol
_atom_type_description
_atom_type_scat_dispersion_real
_atom_type_scat_dispersion_imag
_atom_type_scat_source
C C 0.0033 0.0016 'International Tables Vol C Tables 4.2.6.8 and 6.1.1.4'
H H 0.0000 0.0000 'International Tables Vol C Tables 4.2.6.8 and 6.1.1.4'
N N 0.0061 0.0033 'International Tables Vol C Tables 4.2.6.8 and 6.1.1.4'
O O 0.0106 0.0060 'International Tables Vol C Tables 4.2.6.8 and 6.1.1.4'
S S 0.1246 0.1234 'International Tables Vol C Tables 4.2.6.8 and 6.1.1.4'

loop_
_geom_angle_atom_site_label_1
_geom_angle_atom_site_label_2
_geom_angle_atom_site_label_3
_geom_angle_site_symmetry_1
_geom_angle_site_symmetry_3
_geom_angle
_geom_angle_publ_flag
C3 S1 C1 . . 88.22(13) ?
C1 N1 C2 . . 109.8(2) ?
C1 N2 C4 . . 124.5(2) ?
C1 N2 C7 . . 121.80(17) ?
C4 N2 C7 . . 113.3(2) ?
C7 O2 C12 . . 115.58(17) ?
N1 C1 N2 . . 122.4(2) ?
N1 C1 S1 . . 115.1(2) ?
N2 C1 S1 . . 122.52(17) ?
C3 C2 N1 . . 116.0(3) ?
C3 C2 H2 . . 122.0 ?
N1 C2 H2 . . 122.0 ?
C2 C3 S1 . . 111.0(2) ?
C2 C3 H3 . . 124.5 ?
S1 C3 H3 . . 124.5 ?
O1 C4 N2 . . 124.2(3) ?
O1 C4 C5 . . 129.8(2) ?
N2 C4 C5 . . 106.1(2) ?
C6 C5 C8 . . 121.7(3) ?
C6 C5 C4 . . 109.0(2) ?
C8 C5 C4 . . 129.3(2) ?
C11 C6 C5 . . 120.4(2) ?
C11 C6 C7 . . 128.8(2) ?
C5 C6 C7 . . 110.8(2) ?
O2 C7 N2 . . 114.23(19) ?
O2 C7 C6 . . 115.0(2) ?
N2 C7 C6 . . 100.76(17) ?
O2 C7 H7 . . 108.8 ?
N2 C7 H7 . . 108.8 ?
C6 C7 H7 . . 108.8 ?
C9 C8 C5 . . 117.6(2) ?
C9 C8 H8 . . 121.2 ?
C5 C8 H8 . . 121.2 ?
C8 C9 C10 . . 121.3(3) ?
C8 C9 H9 . . 119.4 ?
C10 C9 H9 . . 119.4 ?
C11 C10 C9 . . 120.7(3) ?
C11 C10 H10 . . 119.7 ?
C9 C10 H10 . . 119.7 ?
C6 C11 C10 . . 118.3(2) ?
C6 C11 H11 . . 120.8 ?
C10 C11 H11 . . 120.8 ?
O2 C12 C13 . . 108.4(2) ?
O2 C12 H12A . . 110.0 ?
C13 C12 H12A . . 110.0 ?
O2 C12 H12B . . 110.0 ?
C13 C12 H12B . . 110.0 ?
H12A C12 H12B . . 108.4 ?
C12 C13 H13A . . 109.5 ?
C12 C13 H13B . . 109.5 ?
H13A C13 H13B . . 109.5 ?
C12 C13 H13C . . 109.5 ?
H13A C13 H13C . . 109.5 ?
H13B C13 H13C . . 109.5 ?

loop_
_geom_bond_atom_site_label_1
_geom_bond_atom_site_label_2
_geom_bond_site_symmetry_2
_geom_bond_distance
_geom_bond_publ_flag
S1 C3 . 1.708(3) ?
S1 C1 . 1.729(2) ?
N1 C1 . 1.298(3) ?
N1 C2 . 1.372(3) ?
N2 C1 . 1.378(3) ?
N2 C4 . 1.392(3) ?
N2 C7 . 1.478(3) ?
O1 C4 . 1.211(3) ?
O2 C7 . 1.395(3) ?
O2 C12 . 1.432(3) ?
C2 C3 . 1.326(4) ?
C2 H2 . 0.9300 ?
C3 H3 . 0.9300 ?
C4 C5 . 1.464(4) ?
C5 C6 . 1.385(3) ?
C5 C8 . 1.385(3) ?
C6 C11 . 1.377(4) ?
C6 C7 . 1.509(3) ?
C7 H7 . 0.9800 ?
C8 C9 . 1.376(4) ?
C8 H8 . 0.9300 ?
C9 C10 . 1.388(4) ?
C9 H9 . 0.9300 ?
C10 C11 . 1.388(4) ?
C10 H10 . 0.9300 ?
C11 H11 . 0.9300 ?
C12 C13 . 1.479(4) ?
C12 H12A . 0.9700 ?
C12 H12B . 0.9700 ?
C13 H13A . 0.9600 ?
C13 H13B . 0.9600 ?
C13 H13C . 0.9600 ?
